data_1519793
loop_
_publ_author_name
'Huth, Susanne L.'
'Hursthouse, Michael B.'

_publ_section_title
;
 1-Methyl-1H-indole-5-amine
;
_journal_name_full 'Crystal Structure Report Archive'
_journal_page_first 376
_journal_year 2007
_chemical_formula_sum 'C9 H10 N2'
_chemical_formula_weight 146.19
_space_group_IT_number 33
_symmetry_cell_setting orthorhombic
_symmetry_space_group_name_Hall 'P 2c -2n'
_symmetry_space_group_name_H-M 'P n a 21'
_atom_sites_solution_hydrogens geom
_atom_sites_solution_primary direct
_atom_sites_solution_secondary difmap
_cell_angle_alpha 90.00
_cell_angle_beta 90.00
_cell_angle_gamma 90.00
_cell_formula_units_Z 4
_cell_length_a 9.8821(4)
_cell_length_b 10.9251(5)
_cell_length_c 7.1627(3)
_cell_measurement_reflns_used 6103
_cell_measurement_temperature 120(2)
_cell_measurement_theta_max 27.48
_cell_measurement_theta_min 2.91
_cell_volume 773.31(6)
_computing_cell_refinement 'DENZO (Otwinowski & Minor, 1997) & COLLECT (Hooft, R.W.W., 1998)'
_computing_data_collection 'COLLECT (Hooft, R.W.W., 1998)'
_computing_data_reduction 'DENZO (Otwinowski & Minor, 1997) & COLLECT (Hooft, R.W.W., 1998)'
_computing_structure_refinement 'SHELXL-97 (Sheldrick, 1997)'
_computing_structure_solution 'SHELXS-97 (Sheldrick, 1997)'
_diffrn_ambient_temperature 120(2)
_diffrn_detector_area_resol_mean 9.091
_diffrn_measured_fraction_theta_full 0.997
_diffrn_measured_fraction_theta_max 0.997
_diffrn_measurement_device_type 'Bruker-Nonius Roper CCD camera on \k-goniostat'
_diffrn_measurement_method '\f & \w scans'
_diffrn_radiation_monochromator graphite
_diffrn_radiation_source 'Bruker-Nonius FR591 rotating anode'
_diffrn_radiation_type MoK\a
_diffrn_radiation_wavelength 0.71073
_diffrn_reflns_av_R_equivalents 0.0445
_diffrn_reflns_av_sigmaI/netI 0.0301
_diffrn_reflns_limit_h_max 12
_diffrn_reflns_limit_h_min -11
_diffrn_reflns_limit_k_max 14
_diffrn_reflns_limit_k_min -14
_diffrn_reflns_limit_l_max 8
_diffrn_reflns_limit_l_min -9
_diffrn_reflns_number 7387
_diffrn_reflns_theta_full 27.48
_diffrn_reflns_theta_max 27.48
_diffrn_reflns_theta_min 3.40
_exptl_absorpt_coefficient_mu 0.077
_exptl_absorpt_correction_T_max 0.9923
_exptl_absorpt_correction_T_min 0.9773
_exptl_absorpt_correction_type multi-scan
_exptl_absorpt_process_details 'SADABS 2007/2 (Sheldrick, G.M., 2007)'
_exptl_crystal_colour colourless
_exptl_crystal_density_diffrn 1.256
_exptl_crystal_density_method 'not measured'
_exptl_crystal_description block
_exptl_crystal_F_000 312
_exptl_crystal_size_max 0.30
_exptl_crystal_size_mid 0.10
_exptl_crystal_size_min 0.10
_refine_diff_density_max 0.169
_refine_diff_density_min -0.134
_refine_diff_density_rms 0.042
_refine_ls_extinction_coef 0.112(19)
_refine_ls_extinction_expression Fc^*^=kFc[1+0.001xFc^2^\l^3^/sin(2\q)]^-1/4^
_refine_ls_extinction_method SHELXL
_refine_ls_goodness_of_fit_ref 0.931
_refine_ls_hydrogen_treatment mixed
_refine_ls_matrix_type full
_refine_ls_number_parameters 108
_refine_ls_number_reflns 959
_refine_ls_number_restraints 3
_refine_ls_restrained_S_all 0.932
_refine_ls_R_factor_all 0.0414
_refine_ls_R_factor_gt 0.0371
_refine_ls_shift/su_max 0.001
_refine_ls_shift/su_mean 0.000
_refine_ls_structure_factor_coef Fsqd
_refine_ls_weighting_details 'calc w=1/[\s^2^(Fo^2^)+(0.0790P)^2^+0.1008P] where P=(Fo^2^+2Fc^2^)/3'
_refine_ls_weighting_scheme calc
_refine_ls_wR_factor_gt 0.0982
_refine_ls_wR_factor_ref 0.1028
_reflns_number_gt 886
_reflns_number_total 959
_reflns_threshold_expression >2sigma(I)
_cod_data_source_file eCrystal-376.cif
_cod_data_source_block 2007may0018
_cod_depositor_comments
;
Citation :
Sample, Donated and Huth, Susanne L. and Hursthouse, Michael B. (2007) 
University of Southampton, Crystal Structure Report Archive. 
(doi:10.5258/ecrystals/376)

More at:
http://ecrystals.chem.soton.ac.uk/376/

The following automatic conversions were performed:

'_symmetry_cell_setting' value 'Orthorhombic' changed to
'orthorhombic' according to the built-in table from CIF Core
dictionary named 'cif_core.dic' version 2.4.1 from 2010-06-29.

Automatic conversion script
Id: cif_fix_values 3392 2015-05-12 13:50:21Z andrius 
;
_cod_original_sg_symbol_H-M Pna2(1)
_cod_database_code 1519793

loop_
_symmetry_equiv_pos_as_xyz
'x, y, z'
'-x, -y, z+1/2'
'x+1/2, -y+1/2, z'
'-x+1/2, y+1/2, z+1/2'

loop_
_atom_site_label
_atom_site_type_symbol
_atom_site_fract_x
_atom_site_fract_y
_atom_site_fract_z
_atom_site_U_iso_or_equiv
_atom_site_adp_type
_atom_site_occupancy
_atom_site_symmetry_multiplicity
_atom_site_calc_flag
_atom_site_refinement_flags
_atom_site_disorder_assembly
_atom_site_disorder_group
C1 C 0.1654(2) 1.06711(19) 0.3478(3) 0.0319(5) Uani 1 1 d . . .
H1 H 0.0945 1.1237 0.3237 0.038 Uiso 1 1 calc R . .
C2 C 0.2306(2) 1.05379(17) 0.5163(3) 0.0329(5) Uani 1 1 d . . .
H2 H 0.2132 1.0985 0.6275 0.040 Uiso 1 1 calc R . .
C3 C 0.33006(17) 0.95926(15) 0.4916(3) 0.0240(4) Uani 1 1 d . . .
C4 C 0.42511(18) 0.90376(16) 0.6103(3) 0.0269(4) Uani 1 1 d . . .
H4 H 0.4331 0.9292 0.7367 0.032 Uiso 1 1 calc R . .
C5 C 0.50716(17) 0.81145(16) 0.5408(3) 0.0284(5) Uani 1 1 d . . .
C6 C 0.49618(19) 0.77529(17) 0.3525(3) 0.0332(5) Uani 1 1 d . . .
H6 H 0.5538 0.7125 0.3067 0.040 Uiso 1 1 calc R . .
C7 C 0.40405(18) 0.82862(17) 0.2331(3) 0.0303(4) Uani 1 1 d . . .
H7 H 0.3980 0.8040 0.1062 0.036 Uiso 1 1 calc R . .
C8 C 0.31982(16) 0.91999(15) 0.3044(3) 0.0238(4) Uani 1 1 d . . .
C9 C 0.1841(2) 0.9837(2) 0.0224(3) 0.0412(6) Uani 1 1 d . . .
H9A H 0.0989 1.0276 0.0017 0.062 Uiso 1 1 calc R . .
H9B H 0.1740 0.8985 -0.0182 0.062 Uiso 1 1 calc R . .
H9C H 0.2565 1.0229 -0.0494 0.062 Uiso 1 1 calc R . .
N1 N 0.21775(14) 0.98661(14) 0.2196(2) 0.0280(4) Uani 1 1 d . . .
N2 N 0.59719(16) 0.74934(16) 0.6618(4) 0.0394(5) Uani 1 1 d D . .
H1N H 0.634(3) 0.802(2) 0.750(3) 0.047 Uiso 1 1 d D . .
H2N H 0.669(2) 0.718(2) 0.604(4) 0.047 Uiso 1 1 d D . .

loop_
_atom_site_aniso_label
_atom_site_aniso_U_11
_atom_site_aniso_U_22
_atom_site_aniso_U_33
_atom_site_aniso_U_23
_atom_site_aniso_U_13
_atom_site_aniso_U_12
C1 0.0278(9) 0.0345(10) 0.0334(11) 0.0088(9) 0.0052(8) 0.0061(8)
C2 0.0383(10) 0.0320(10) 0.0285(10) 0.0032(8) 0.0067(9) 0.0120(8)
C3 0.0248(8) 0.0216(8) 0.0257(9) 0.0011(7) 0.0029(7) 0.0001(6)
C4 0.0277(9) 0.0232(8) 0.0296(10) 0.0010(7) -0.0014(8) -0.0012(6)
C5 0.0214(8) 0.0201(8) 0.0438(13) 0.0032(8) -0.0002(7) -0.0033(6)
C6 0.0284(9) 0.0213(9) 0.0501(13) -0.0042(8) 0.0085(9) 0.0007(7)
C7 0.0336(9) 0.0237(8) 0.0337(10) -0.0062(8) 0.0059(9) -0.0057(7)
C8 0.0213(8) 0.0220(8) 0.0281(10) 0.0003(7) 0.0004(8) -0.0050(6)
C9 0.0433(11) 0.0519(13) 0.0284(12) 0.0018(10) -0.0080(10) -0.0063(10)
N1 0.0252(7) 0.0313(8) 0.0273(9) 0.0045(7) -0.0016(7) -0.0029(6)
N2 0.0259(8) 0.0313(9) 0.0610(12) 0.0102(8) -0.0044(8) 0.0018(6)

loop_
_atom_type_symbol
_atom_type_description
_atom_type_scat_dispersion_real
_atom_type_scat_dispersion_imag
_atom_type_scat_source
C C 0.0033 0.0000 'International Tables Vol C Tables 4.2.6.8 and 6.1.1.4'
H H 0.0000 0.0000 'International Tables Vol C Tables 4.2.6.8 and 6.1.1.4'
N N 0.0061 0.0000 'International Tables Vol C Tables 4.2.6.8 and 6.1.1.4'

loop_
_geom_angle_atom_site_label_1
_geom_angle_atom_site_label_2
_geom_angle_atom_site_label_3
_geom_angle
_geom_angle_site_symmetry_1
_geom_angle_site_symmetry_3
N1 C1 C2 110.03(16) . .
N1 C1 H1 125.0 . .
C2 C1 H1 125.0 . .
C1 C2 C3 106.77(19) . .
C1 C2 H2 126.6 . .
C3 C2 H2 126.6 . .
C4 C3 C8 119.46(16) . .
C4 C3 C2 133.9(2) . .
C8 C3 C2 106.64(17) . .
C5 C4 C3 119.19(19) . .
C5 C4 H4 120.4 . .
C3 C4 H4 120.4 . .
C4 C5 C6 120.15(18) . .
C4 C5 N2 119.8(2) . .
C6 C5 N2 119.98(19) . .
C7 C6 C5 121.74(18) . .
C7 C6 H6 119.1 . .
C5 C6 H6 119.1 . .
C6 C7 C8 118.0(2) . .
C6 C7 H7 121.0 . .
C8 C7 H7 121.0 . .
N1 C8 C7 130.50(19) . .
N1 C8 C3 108.03(15) . .
C7 C8 C3 121.47(17) . .
N1 C9 H9A 109.5 . .
N1 C9 H9B 109.5 . .
H9A C9 H9B 109.5 . .
N1 C9 H9C 109.5 . .
H9A C9 H9C 109.5 . .
H9B C9 H9C 109.5 . .
C1 N1 C8 108.53(16) . .
C1 N1 C9 125.36(19) . .
C8 N1 C9 125.64(18) . .
C5 N2 H1N 111.4(17) . .
C5 N2 H2N 113.6(19) . .
H1N N2 H2N 104(2) . .

loop_
_geom_bond_atom_site_label_1
_geom_bond_atom_site_label_2
_geom_bond_distance
_geom_bond_site_symmetry_2
C1 N1 1.373(3) .
C1 C2 1.376(3) .
C1 H1 0.9500 .
C2 C3 1.437(2) .
C2 H2 0.9500 .
C3 C4 1.405(3) .
C3 C8 1.411(3) .
C4 C5 1.386(3) .
C4 H4 0.9500 .
C5 C6 1.410(3) .
C5 N2 1.415(3) .
C6 C7 1.378(3) .
C6 H6 0.9500 .
C7 C8 1.397(2) .
C7 H7 0.9500 .
C8 N1 1.384(2) .
C9 N1 1.451(3) .
C9 H9A 0.9800 .
C9 H9B 0.9800 .
C9 H9C 0.9800 .
N2 H1N 0.923(17) .
N2 H2N 0.891(17) .
